data_4508231
loop_
_publ_author_name
'Gautier, Romain'
'Poeppelmeier, Kenneth R.'

_publ_section_title
;
 Alignment of Acentric Units in Infinite Chains: A &#x201C;Lock and
 Key&#x201D; Model
;
_journal_issue 9
_journal_name_full 'Crystal Growth &amp; Design'
_journal_page_first 4084
_journal_paper_doi 10.1021/cg400908f
_journal_volume 13
_journal_year 2013
_chemical_compound_source 'synthesis as described'
_chemical_formula_moiety 'C10 H12 Cu F4 Mo N2 O4 '
_chemical_formula_sum 'C10 H12 Cu F4 Mo N2 O4'
_chemical_formula_weight 459.7
_space_group_IT_number 62
_symmetry_cell_setting orthorhombic
_symmetry_Int_Tables_number 62
_symmetry_space_group_name_Hall '-P 2ac 2n'
_symmetry_space_group_name_H-M 'P n m a'
_atom_sites_solution_hydrogens geom
_atom_sites_solution_primary direct
_atom_sites_solution_secondary difmap
_audit_conform_dict_location ftp://ftp.iucr.org/pub/cif_core.dic
_audit_conform_dict_name cif_core.dic
_audit_conform_dict_version 2.4
_audit_creation_date 2012-02-14T15:45:59-00:00
_audit_creation_method 'WinGX routine CIF_UPDATE'
_cell_angle_alpha 90
_cell_angle_beta 90
_cell_angle_gamma 90
_cell_formula_units_Z 4
_cell_length_a 7.84770(10)
_cell_length_b 14.2825(3)
_cell_length_c 12.2493(2)
_cell_measurement_reflns_used 9094
_cell_measurement_temperature 100(2)
_cell_measurement_theta_max 29.9551
_cell_measurement_theta_min 2.1903
_cell_measurement_wavelength 0.71073
_cell_volume 1372.96(4)
_computing_cell_refinement 'SAINT V7.68A integration software'
_computing_data_collection 'Bruker APEX2 software'
_computing_data_reduction 'SORTAV (Blessing, 1995)'
_computing_molecular_graphics 'Ortep-3 for Windows (Farrugia, 1997)'
_computing_publication_material 'WinGX publication routines (Farrugia, 1999)'
_computing_structure_refinement 'SHELXL-97 (Sheldrick, 1997)'
_computing_structure_solution 'SIR92 (Giacovazzo et al, 1993)'
_diffrn_ambient_temperature 100(2)
_diffrn_detector 'APEX-II CCD'
_diffrn_measured_fraction_theta_full 0.998
_diffrn_measured_fraction_theta_max 0.998
_diffrn_measurement_device '\k-geometry diffractometer'
_diffrn_measurement_device_type 'Bruker APEX-II'
_diffrn_measurement_method '\f or \w oscillation scans'
_diffrn_orient_matrix_type 'x-axis to radiation source'
_diffrn_orient_matrix_UB_11 0.607491E-3
_diffrn_orient_matrix_UB_12 0.660939E-1
_diffrn_orient_matrix_UB_13 0.41096E-1
_diffrn_orient_matrix_UB_21 0.606451E-2
_diffrn_orient_matrix_UB_22 0.478484E-1
_diffrn_orient_matrix_UB_23 -0.56631E-1
_diffrn_orient_matrix_UB_31 -0.12728
_diffrn_orient_matrix_UB_32 0.25953E-2
_diffrn_orient_matrix_UB_33 -0.250216E-2
_diffrn_radiation_monochromator graphite
_diffrn_radiation_probe x-ray
_diffrn_radiation_type MoK\a
_diffrn_radiation_wavelength 0.71069
_diffrn_reflns_av_R_equivalents 0.0204
_diffrn_reflns_av_unetI/netI 0.0089
_diffrn_reflns_limit_h_max 8
_diffrn_reflns_limit_h_min -10
_diffrn_reflns_limit_k_max 20
_diffrn_reflns_limit_k_min -19
_diffrn_reflns_limit_l_max 16
_diffrn_reflns_limit_l_min -17
_diffrn_reflns_number 36195
_diffrn_reflns_theta_full 29.95
_diffrn_reflns_theta_max 29.95
_diffrn_reflns_theta_min 2.19
_diffrn_source 'sealed x-ray tube'
_exptl_absorpt_coefficient_mu 2.528
_exptl_absorpt_correction_T_max 0.746
_exptl_absorpt_correction_T_min 0.635
_exptl_absorpt_correction_type multi-scan
_exptl_absorpt_process_details
;
SADABS-2008/1 - Bruker AXS area detector scaling and absorption correction
;
_exptl_crystal_colour black
_exptl_crystal_density_diffrn 2.224
_exptl_crystal_density_method 'not measured'
_exptl_crystal_description columnar
_exptl_crystal_F_000 900
_exptl_crystal_size_max 0.502
_exptl_crystal_size_mid 0.352
_exptl_crystal_size_min 0.342
_refine_diff_density_max 0.485
_refine_diff_density_min -0.638
_refine_diff_density_rms 0.079
_refine_ls_extinction_coef 0.0170(5)
_refine_ls_extinction_expression Fc^*^=kFc[1+0.001xFc^2^\l^3^/sin(2\q)]^-1/4^
_refine_ls_extinction_method SHELXL
_refine_ls_goodness_of_fit_ref 1.14
_refine_ls_hydrogen_treatment refall
_refine_ls_matrix_type full
_refine_ls_number_parameters 131
_refine_ls_number_reflns 2064
_refine_ls_number_restraints 0
_refine_ls_restrained_S_all 1.14
_refine_ls_R_factor_all 0.0182
_refine_ls_R_factor_gt 0.0179
_refine_ls_shift/su_max 0.001
_refine_ls_shift/su_mean 0
_refine_ls_structure_factor_coef Fsqd
_refine_ls_weighting_details 'calc w=1/[\s^2^(Fo^2^)+(0.0254P)^2^+1.1198P] where P=(Fo^2^+2Fc^2^)/3'
_refine_ls_weighting_scheme calc
_refine_ls_wR_factor_gt 0.0507
_refine_ls_wR_factor_ref 0.0513
_reflns_number_gt 2040
_reflns_number_total 2064
_reflns_threshold_expression >2sigma(I)
_cod_data_source_file cg400908f_si_004.cif
_cod_data_source_block mo_n0827_0m
_cod_original_sg_symbol_Hall '-P 2ac 2n '
_cod_database_code 4508231

loop_
_symmetry_equiv_pos_as_xyz
'x, y, z'
'-x+1/2, -y, z+1/2'
'x+1/2, -y+1/2, -z+1/2'
'-x, y+1/2, -z'
'-x, -y, -z'
'x-1/2, y, -z-1/2'
'-x-1/2, y-1/2, z-1/2'
'x, -y-1/2, z'

loop_
_atom_site_label
_atom_site_type_symbol
_atom_site_fract_x
_atom_site_fract_y
_atom_site_fract_z
_atom_site_U_iso_or_equiv
_atom_site_adp_type
_atom_site_occupancy
_atom_site_symmetry_multiplicity
_atom_site_calc_flag
_atom_site_refinement_flags
Mo1 Mo 0.294301(19) 0.25 -0.046932(13) 0.01130(7) Uani 1 2 d S
Cu1 Cu 0.80404(3) 0.25 -0.042502(17) 0.00849(7) Uani 1 2 d S
F3 F 0.09990(15) 0.25 -0.13470(11) 0.0196(2) Uani 1 2 d S
F4 F 0.53209(13) 0.25 0.00747(9) 0.0119(2) Uani 1 2 d S
O1 O 0.24043(13) 0.34448(8) 0.03397(8) 0.0163(2) Uani 1 1 d .
F2 F 0.40109(10) 0.15919(6) -0.16230(6) 0.01231(15) Uani 1 1 d .
OW1 O 0.74299(12) 0.15093(7) -0.14875(8) 0.01144(18) Uani 1 1 d .
C1 C 0.92273(15) 0.19816(8) 0.16730(10) 0.0093(2) Uani 1 1 d .
C5 C 0.85504(16) 0.06518(9) 0.06666(10) 0.0115(2) Uani 1 1 d .
N1 N 0.86471(13) 0.15881(8) 0.07394(9) 0.00930(19) Uani 1 1 d .
C2 C 0.97449(18) 0.14428(10) 0.25534(10) 0.0115(2) Uani 1 1 d .
C4 C 0.90521(17) 0.00727(9) 0.15167(11) 0.0135(2) Uani 1 1 d .
C3 C 0.96633(18) 0.04710(11) 0.24717(10) 0.0135(3) Uani 1 1 d .
H4 H 0.896(2) -0.0574(14) 0.1444(16) 0.017(5) Uiso 1 1 d .
H5 H 0.815(2) 0.0399(14) 0.0002(16) 0.015(4) Uiso 1 1 d .
H3 H 1.003(3) 0.0087(14) 0.3050(16) 0.019(5) Uiso 1 1 d .
HW1 H 0.639(3) 0.1553(14) -0.1605(16) 0.019(5) Uiso 1 1 d .
H2 H 1.014(2) 0.1707(13) 0.3177(15) 0.014(4) Uiso 1 1 d .
HW2 H 0.795(3) 0.1544(16) -0.205(2) 0.026(5) Uiso 1 1 d .

loop_
_atom_site_aniso_label
_atom_site_aniso_U_11
_atom_site_aniso_U_22
_atom_site_aniso_U_33
_atom_site_aniso_U_23
_atom_site_aniso_U_13
_atom_site_aniso_U_12
Mo1 0.00884(9) 0.01474(10) 0.01033(9) 0 0.00305(5) 0
Cu1 0.00941(12) 0.00913(12) 0.00692(12) 0 -0.00137(7) 0
F3 0.0129(5) 0.0251(6) 0.0209(6) 0 -0.0031(4) 0
F4 0.0081(5) 0.0177(6) 0.0099(5) 0 -0.0001(4) 0
O1 0.0129(4) 0.0235(5) 0.0124(4) -0.0054(4) 0.0004(3) 0.0054(4)
F2 0.0131(3) 0.0136(4) 0.0103(3) -0.0024(3) -0.0007(3) 0.0009(3)
OW1 0.0107(4) 0.0144(4) 0.0092(4) -0.0020(3) -0.0002(3) 0.0002(3)
C1 0.0084(5) 0.0100(6) 0.0094(5) -0.0004(4) 0.0009(4) -0.0003(4)
C5 0.0122(5) 0.0116(6) 0.0107(5) -0.0013(4) 0.0001(4) -0.0004(4)
N1 0.0088(4) 0.0101(5) 0.0090(5) -0.0001(4) -0.0002(3) 0.0002(3)
C2 0.0128(5) 0.0124(6) 0.0092(6) 0.0001(4) -0.0006(4) 0.0003(4)
C4 0.0158(5) 0.0105(6) 0.0143(6) 0.0004(5) 0.0005(4) -0.0002(4)
C3 0.0166(6) 0.0119(6) 0.0121(6) 0.0030(4) -0.0006(4) 0.0011(5)

loop_
_atom_type_symbol
_atom_type_description
_atom_type_scat_dispersion_real
_atom_type_scat_dispersion_imag
_atom_type_scat_source
C C 0.0033 0.0016 'International Tables Vol C Tables 4.2.6.8 and 6.1.1.4'
N N 0.0061 0.0033 'International Tables Vol C Tables 4.2.6.8 and 6.1.1.4'
O O 0.0106 0.006 'International Tables Vol C Tables 4.2.6.8 and 6.1.1.4'
F F 0.0171 0.0103 'International Tables Vol C Tables 4.2.6.8 and 6.1.1.4'
Cu Cu 0.3201 1.2651 'International Tables Vol C Tables 4.2.6.8 and 6.1.1.4'
Mo Mo -1.6832 0.6857 'International Tables Vol C Tables 4.2.6.8 and 6.1.1.4'
H H 0 0 'International Tables Vol C Tables 4.2.6.8 and 6.1.1.4'

loop_
_geom_angle_atom_site_label_1
_geom_angle_atom_site_label_2
_geom_angle_atom_site_label_3
_geom_angle
_geom_angle_site_symmetry_1
_geom_angle_site_symmetry_3
O1 Mo1 O1 102.79(7) . 8_565
O1 Mo1 F3 97.50(4) . .
O1 Mo1 F3 97.50(4) 8_565 .
O1 Mo1 F4 92.15(4) . .
O1 Mo1 F4 92.15(4) 8_565 .
F3 Mo1 F4 164.48(5) . .
O1 Mo1 F2 90.07(4) . 8_565
O1 Mo1 F2 165.86(4) 8_565 8_565
F3 Mo1 F2 86.47(4) . 8_565
F4 Mo1 F2 81.37(3) . 8_565
O1 Mo1 F2 165.86(4) . .
O1 Mo1 F2 90.07(4) 8_565 .
F3 Mo1 F2 86.47(4) . .
F4 Mo1 F2 81.37(3) . .
F2 Mo1 F2 76.58(4) 8_565 .
OW1 Cu1 OW1 91.15(6) 8_565 .
OW1 Cu1 N1 93.51(4) 8_565 8_565
OW1 Cu1 N1 175.15(4) . 8_565
OW1 Cu1 N1 175.15(4) 8_565 .
OW1 Cu1 N1 93.51(4) . .
N1 Cu1 N1 81.80(6) 8_565 .
OW1 Cu1 F4 87.06(4) 8_565 .
OW1 Cu1 F4 87.06(4) . .
N1 Cu1 F4 91.85(4) 8_565 .
N1 Cu1 F4 91.85(4) . .
Mo1 F4 Cu1 144.34(6) . .
Cu1 OW1 HW1 107.4(14) . .
Cu1 OW1 HW2 113.4(16) . .
HW1 OW1 HW2 110(2) . .
N1 C1 C2 121.71(12) . .
N1 C1 C1 114.54(7) . 8_565
C2 C1 C1 123.74(8) . 8_565
N1 C5 C4 121.88(12) . .
N1 C5 H5 117.2(12) . .
C4 C5 H5 120.9(12) . .
C5 N1 C1 119.27(11) . .
C5 N1 Cu1 126.23(9) . .
C1 N1 Cu1 114.49(8) . .
C1 C2 C3 118.95(12) . .
C1 C2 H2 121.6(12) . .
C3 C2 H2 119.5(12) . .
C3 C4 C5 119.15(13) . .
C3 C4 H4 120.9(12) . .
C5 C4 H4 119.9(12) . .
C4 C3 C2 119.03(12) . .
C4 C3 H3 120.1(12) . .
C2 C3 H3 120.8(12) . .

loop_
_geom_bond_atom_site_label_1
_geom_bond_atom_site_label_2
_geom_bond_distance
_geom_bond_site_symmetry_2
Mo1 O1 1.7268(10) .
Mo1 O1 1.7268(10) 8_565
Mo1 F3 1.8664(12) .
Mo1 F4 1.9815(10) .
Mo1 F2 2.0932(8) 8_565
Mo1 F2 2.0933(8) .
Cu1 OW1 1.9812(9) 8_565
Cu1 OW1 1.9812(9) .
Cu1 N1 1.9894(11) 8_565
Cu1 N1 1.9894(11) .
Cu1 F4 2.2203(11) .
OW1 HW1 0.83(2) .
OW1 HW2 0.80(2) .
C1 N1 1.3531(15) .
C1 C2 1.3856(17) .
C1 C1 1.481(2) 8_565
C5 N1 1.3423(17) .
C5 C4 1.3870(18) .
C5 H5 0.94(2) .
C2 C3 1.393(2) .
C2 H2 0.906(19) .
C4 C3 1.3863(18) .
C4 H4 0.93(2) .
C3 H3 0.94(2) .
